data_7122742
loop_
_publ_author_name
'Suga, Hiroyuki'
'Yoshiwara, Masahiro'
'Yamaguchi, Takaaki'
'Bando, Takashi'
'Taguchi, Mizuki'
'Inaba, Ayano'
'Goto, Yuichi'
'Kikuchi, Ayaka'
'Itoh, Kennosuke'
'Toda, Yasunori'

_publ_section_title
;
 Enantioselective synthesis of 8-azabicyclo[3.2.1]octanes via asymmetric
 1,3-dipolar cycloadditions of cyclic azomethine ylides using a dual
 catalytic system
;
_journal_name_full 'Chemical Communications'
_journal_paper_doi 10.1039/C8CC09224A
_journal_year 2019
_chemical_absolute_configuration rm
_chemical_formula_sum 'C25 H26 Br N3 O5'
_chemical_formula_weight 528.40
_space_group_crystal_system orthorhombic
_space_group_IT_number 19
_space_group_name_Hall 'P 2ac 2ab'
_space_group_name_H-M_alt 'P 21 21 21'
_symmetry_space_group_name_Hall 'P 2ac 2ab'
_symmetry_space_group_name_H-M 'P 21 21 21'
_atom_sites_solution_hydrogens geom
_atom_sites_solution_primary direct
_atom_sites_solution_secondary difmap
_audit_block_doi 10.5517/ccdc.csd.cc20yk8t
_audit_update_record
;
2018-10-26 deposited with the CCDC.
2018-12-12 downloaded from the CCDC.
;
_cell_angle_alpha 90
_cell_angle_beta 90
_cell_angle_gamma 90
_cell_formula_units_Z 4
_cell_length_a 7.436(7)
_cell_length_b 13.238(12)
_cell_length_c 25.73(2)
_cell_measurement_reflns_used 177
_cell_measurement_temperature 296.(2)
_cell_measurement_theta_max 20.2243
_cell_measurement_theta_min 3.1454
_cell_volume 2533(4)
_computing_cell_refinement 'APEX2 v2010.11-3 (Bruker AXS)'
_computing_data_collection 'Bruker Instrument Service v2010.11.0.0'
_computing_data_reduction 'SAINT V7.68A (Bruker AXS, 2009)'
_computing_structure_refinement 'SHELXL-97 (Sheldrick, 2008)'
_computing_structure_solution 'SHELXS-97 (Sheldrick, 2008)'
_diffrn_ambient_temperature 296.(2)
_diffrn_detector_area_resol_mean 8.3333
_diffrn_measured_fraction_theta_full 0.983
_diffrn_measured_fraction_theta_max 0.983
_diffrn_measurement_device_type 'Bruker SMART APEX2'
_diffrn_measurement_method \w
_diffrn_radiation_type MoK\a
_diffrn_radiation_wavelength 0.71073
_diffrn_reflns_av_R_equivalents 0.0394
_diffrn_reflns_av_sigmaI/netI 0.0752
_diffrn_reflns_limit_h_max 9
_diffrn_reflns_limit_h_min -9
_diffrn_reflns_limit_k_max 16
_diffrn_reflns_limit_k_min -14
_diffrn_reflns_limit_l_max 28
_diffrn_reflns_limit_l_min -32
_diffrn_reflns_number 13792
_diffrn_reflns_theta_full 26.94
_diffrn_reflns_theta_max 26.94
_diffrn_reflns_theta_min 1.58
_exptl_absorpt_coefficient_mu 1.662
_exptl_absorpt_correction_T_max 0.707
_exptl_absorpt_correction_T_min 0.517
_exptl_absorpt_correction_type multi-scan
_exptl_absorpt_process_details 'SADABS V2008/1 (Bruker AXS)'
_exptl_crystal_colour clear
_exptl_crystal_density_diffrn 1.386
_exptl_crystal_density_method 'not measured'
_exptl_crystal_description block
_exptl_crystal_F_000 1088
_exptl_crystal_size_max 0.391
_exptl_crystal_size_mid 0.223
_exptl_crystal_size_min 0.209
_refine_diff_density_max 0.267
_refine_diff_density_min -0.466
_refine_ls_abs_structure_details 'Flack H D (1983), Acta Cryst. A39, 876-881'
_refine_ls_abs_structure_Flack 0.014(10)
_refine_ls_extinction_method none
_refine_ls_goodness_of_fit_ref 1.018
_refine_ls_hydrogen_treatment mixed
_refine_ls_matrix_type full
_refine_ls_number_parameters 310
_refine_ls_number_reflns 5376
_refine_ls_number_restraints 0
_refine_ls_restrained_S_all 1.018
_refine_ls_R_factor_all 0.0752
_refine_ls_R_factor_gt 0.0454
_refine_ls_shift/su_max 0.001
_refine_ls_shift/su_mean 0.000
_refine_ls_structure_factor_coef Fsqd
_refine_ls_weighting_details 'calc w=1/[\s^2^(Fo^2^)+(0.0543P)^2^+0.0000P] where P=(Fo^2^+2Fc^2^)/3'
_refine_ls_weighting_scheme calc
_refine_ls_wR_factor_gt 0.1065
_refine_ls_wR_factor_ref 0.1239
_reflns_number_gt 3612
_reflns_number_total 5376
_reflns_threshold_expression >2sigma(I)
_cod_data_source_file c8cc09224a2.cif
_cod_data_source_block I
_cod_original_cell_volume 2533.(4)
_cod_database_code 7122742

loop_
_space_group_symop_operation_xyz
'x, y, z'
'x+1/2, -y+1/2, -z'
'-x, y+1/2, -z+1/2'
'-x+1/2, -y, z+1/2'

loop_
_atom_site_type_symbol
_atom_site_label
_atom_site_fract_x
_atom_site_fract_y
_atom_site_fract_z
_atom_site_U_iso_or_equiv
_atom_site_adp_type
_atom_site_calc_flag
_atom_site_refinement_flags
_atom_site_occupancy
Br Br1 0.72302(8) 1.37676(4) 0.57871(2) 0.0897(2) Uani d . 1
O O1 0.7092(3) 0.96708(15) 0.41995(8) 0.0381(5) Uani d . 1
O O2 0.7502(6) 1.08575(19) 0.35887(9) 0.0717(10) Uani d . 1
O O3 0.0802(3) 0.81296(19) 0.32230(9) 0.0422(6) Uani d . 1
O O4 0.2516(5) 0.55555(18) 0.40222(10) 0.0636(8) Uani d . 1
O O5 0.4521(3) 0.7834(2) 0.27682(8) 0.0435(6) Uani d . 1
N N1 0.1072(4) 0.6470(2) 0.33737(10) 0.0376(7) Uani d . 1
N N2 -0.0267(4) 0.6296(2) 0.29925(11) 0.0457(8) Uani d . 1
H H2 -0.0892 0.674 0.2828 0.055 Uiso calc R 1
N N3 0.5813(4) 0.7819(2) 0.31945(10) 0.0353(7) Uani d . 1
C C1 0.7221(7) 1.2775(3) 0.52506(16) 0.0601(11) Uani d . 1
C C2 0.7256(8) 1.1784(3) 0.53750(15) 0.0695(14) Uani d . 1
H H1 0.7261 1.1586 0.5722 0.083 Uiso calc R 1
C C3 0.7283(6) 1.1060(3) 0.49844(13) 0.0547(10) Uani d . 1
H H3 0.7316 1.0377 0.5069 0.066 Uiso calc R 1
C C4 0.7261(5) 1.1356(2) 0.44752(13) 0.0431(8) Uani d . 1
C C5 0.7316(5) 1.0622(2) 0.40371(14) 0.0424(8) Uani d . 1
C C6 0.7252(5) 0.8867(2) 0.38025(11) 0.0338(7) Uani d . 1
H H6 0.832 0.8991 0.3589 0.041 Uiso calc R 1
C C7 0.5620(5) 0.8811(2) 0.34590(12) 0.0374(8) Uani d . 1
H H7 0.5616 0.9364 0.3206 0.045 Uiso calc R 1
C C8 0.3817(4) 0.8775(3) 0.37664(13) 0.0351(7) Uani d . 1
H H8A 0.3977 0.9035 0.4116 0.042 Uiso calc R 1
H H8B 0.29 0.9172 0.3592 0.042 Uiso calc R 1
C C9 0.3296(4) 0.7661(2) 0.37791(12) 0.0311(7) Uani d . 1
H H9 0.3039 0.7454 0.4137 0.037 Uiso calc R 1
C C10 0.1661(5) 0.7466(3) 0.34377(12) 0.0350(8) Uani d . 1
C C11 -0.0354(6) 0.5183(3) 0.29394(14) 0.0485(10) Uani d . 1
C C12 0.1058(7) 0.4860(3) 0.25437(16) 0.0631(13) Uani d . 1
H H12A 0.0817 0.5181 0.2216 0.095 Uiso calc R 1
H H12B 0.1018 0.414 0.2501 0.095 Uiso calc R 1
H H12C 0.2229 0.5056 0.2664 0.095 Uiso calc R 1
C C13 0.7209(8) 1.3090(3) 0.47480(17) 0.0698(13) Uani d . 1
H H13 0.7166 1.3776 0.467 0.084 Uiso calc R 1
C C14 0.7260(7) 1.2378(3) 0.43532(15) 0.0647(12) Uani d . 1
H H14 0.7294 1.2584 0.4008 0.078 Uiso calc R 1
C C15 -0.2223(7) 0.4867(3) 0.27701(18) 0.0730(13) Uani d . 1
H H15A -0.3085 0.5086 0.3024 0.11 Uiso calc R 1
H H15B -0.2272 0.4144 0.2739 0.11 Uiso calc R 1
H H15C -0.2497 0.5169 0.244 0.11 Uiso calc R 1
C C16 0.0172(6) 0.4798(3) 0.34748(15) 0.0497(10) Uani d . 1
H H16A -0.0873 0.4727 0.3697 0.06 Uiso calc R 1
H H16B 0.0786 0.4153 0.3452 0.06 Uiso calc R 1
C C17 0.1416(6) 0.5612(3) 0.36738(14) 0.0443(9) Uani d . 1
C C18 0.5013(4) 0.7134(2) 0.35858(12) 0.0312(7) Uani d . 1
H H18 0.4748 0.6469 0.3438 0.037 Uiso calc R 1
C C19 0.5350(7) 0.7460(4) 0.23196(14) 0.0781(17) Uani d . 1
H H19A 0.627 0.7921 0.2209 0.117 Uiso calc R 1
H H19B 0.447 0.7388 0.2049 0.117 Uiso calc R 1
H H19C 0.5879 0.6814 0.2393 0.117 Uiso calc R 1
C C20 0.6434(4) 0.7067(2) 0.40098(12) 0.0319(7) Uani d . 1
C C21 0.6706(5) 0.6194(3) 0.43026(12) 0.0416(8) Uani d . 1
H H21 0.5985 0.5633 0.4239 0.05 Uiso calc R 1
C C22 0.7985(6) 0.6136(3) 0.46759(13) 0.0510(10) Uani d . 1
H H22 0.8104 0.5551 0.4873 0.061 Uiso calc R 1
C C23 0.9124(6) 0.6955(3) 0.47647(13) 0.0456(9) Uani d . 1
H H23 1.0039 0.6905 0.501 0.055 Uiso calc R 1
C C24 0.8891(5) 0.7842(3) 0.44887(13) 0.0432(9) Uani d . 1
H H24 0.9634 0.8394 0.4551 0.052 Uiso calc R 1
C C25 0.7513(4) 0.7901(2) 0.41110(11) 0.0326(7) Uani d . 1

loop_
_atom_site_aniso_label
_atom_site_aniso_U_11
_atom_site_aniso_U_22
_atom_site_aniso_U_33
_atom_site_aniso_U_12
_atom_site_aniso_U_13
_atom_site_aniso_U_23
Br1 0.0970(4) 0.0765(4) 0.0954(4) -0.0240(3) 0.0209(3) -0.0517(3)
O1 0.0442(14) 0.0315(12) 0.0386(12) -0.0078(10) 0.0048(12) -0.0040(9)
O2 0.129(3) 0.0433(14) 0.0422(14) -0.0198(18) 0.0070(19) 0.0040(11)
O3 0.0319(14) 0.0402(14) 0.0545(14) 0.0017(11) -0.0036(13) 0.0024(12)
O4 0.093(2) 0.0460(15) 0.0522(14) -0.0100(16) -0.0218(18) 0.0134(12)
O5 0.0380(14) 0.0614(16) 0.0311(12) 0.0078(12) -0.0059(11) -0.0058(11)
N1 0.0451(19) 0.0326(16) 0.0352(15) -0.0054(13) -0.0028(14) -0.0034(12)
N2 0.054(2) 0.0391(17) 0.0434(16) -0.0016(15) -0.0174(15) -0.0035(14)
N3 0.0426(17) 0.0340(16) 0.0294(13) 0.0003(13) -0.0054(13) -0.0052(12)
C1 0.068(3) 0.051(2) 0.061(2) -0.016(2) 0.010(2) -0.0260(19)
C2 0.107(4) 0.056(3) 0.045(2) -0.015(3) 0.006(3) -0.0094(18)
C3 0.078(3) 0.042(2) 0.044(2) -0.012(2) 0.005(2) -0.0057(15)
C4 0.045(2) 0.0344(19) 0.050(2) -0.0106(18) 0.0005(18) -0.0044(14)
C5 0.042(2) 0.0367(19) 0.049(2) -0.0105(16) 0.0014(19) -0.0032(15)
C6 0.0327(18) 0.0350(17) 0.0337(15) -0.0056(16) 0.0065(15) -0.0049(13)
C7 0.055(2) 0.0261(17) 0.0306(16) 0.0020(17) 0.0017(16) 0.0003(14)
C8 0.0305(18) 0.0330(18) 0.0416(18) 0.0029(15) -0.0050(15) -0.0075(15)
C9 0.0339(19) 0.0287(16) 0.0306(16) 0.0002(14) 0.0034(14) -0.0019(13)
C10 0.034(2) 0.0375(19) 0.0329(17) 0.0000(15) 0.0000(15) -0.0037(14)
C11 0.062(3) 0.040(2) 0.043(2) -0.0080(19) 0.000(2) -0.0117(17)
C12 0.084(4) 0.050(3) 0.056(2) 0.001(2) 0.011(2) -0.012(2)
C13 0.095(4) 0.037(2) 0.078(3) -0.001(3) -0.003(3) -0.0096(19)
C14 0.096(4) 0.039(2) 0.060(2) -0.004(2) 0.005(3) 0.0008(17)
C15 0.065(3) 0.065(3) 0.089(3) -0.020(2) -0.006(3) -0.025(2)
C16 0.054(3) 0.048(2) 0.047(2) -0.0097(19) -0.003(2) -0.0004(18)
C17 0.056(3) 0.038(2) 0.039(2) -0.0099(18) 0.0047(19) -0.0012(16)
C18 0.0328(19) 0.0278(17) 0.0331(16) 0.0016(14) -0.0010(15) -0.0060(14)
C19 0.071(3) 0.132(5) 0.031(2) 0.025(3) -0.009(2) -0.029(3)
C20 0.0363(19) 0.0309(18) 0.0284(15) 0.0051(14) 0.0017(14) -0.0063(13)
C21 0.051(2) 0.0301(18) 0.0435(19) -0.0013(16) -0.0084(17) 0.0034(15)
C22 0.066(3) 0.048(2) 0.0388(19) 0.016(2) -0.001(2) 0.0065(16)
C23 0.047(2) 0.053(2) 0.0367(18) 0.0040(19) -0.0129(18) -0.0036(18)
C24 0.044(2) 0.048(2) 0.0378(18) -0.0039(18) -0.0016(17) -0.0080(16)
C25 0.0266(17) 0.0411(18) 0.0301(15) -0.0005(14) -0.0019(14) -0.0048(13)

loop_
_atom_type_symbol
_atom_type_description
_atom_type_scat_dispersion_real
_atom_type_scat_dispersion_imag
_atom_type_scat_source
C C 0.0033 0.0016 'International Tables Vol C Tables 4.2.6.8 and 6.1.1.4'
H H 0.0000 0.0000 'International Tables Vol C Tables 4.2.6.8 and 6.1.1.4'
N N 0.0061 0.0033 'International Tables Vol C Tables 4.2.6.8 and 6.1.1.4'
O O 0.0106 0.0060 'International Tables Vol C Tables 4.2.6.8 and 6.1.1.4'
Br Br -0.2901 2.4595 'International Tables Vol C Tables 4.2.6.8 and 6.1.1.4'

loop_
_geom_angle_atom_site_label_1
_geom_angle_atom_site_label_2
_geom_angle_atom_site_label_3
_geom_angle
C5 O1 C6 116.8(2)
C19 O5 N3 109.0(3)
C17 N1 C10 130.1(3)
C17 N1 N2 112.3(3)
C10 N1 N2 117.0(3)
N1 N2 C11 104.8(3)
N1 N2 H2 127.6
C11 N2 H2 127.6
O5 N3 C18 104.8(2)
O5 N3 C7 105.6(2)
C18 N3 C7 101.0(2)
C2 C1 C13 121.6(3)
C2 C1 Br1 119.9(3)
C13 C1 Br1 118.6(3)
C1 C2 C3 119.9(4)
C1 C2 H1 120.0
C3 C2 H1 120.0
C4 C3 C2 119.7(4)
C4 C3 H3 120.1
C2 C3 H3 120.1
C3 C4 C14 119.7(3)
C3 C4 C5 122.6(3)
C14 C4 C5 117.7(3)
O2 C5 O1 123.9(3)
O2 C5 C4 124.1(3)
O1 C5 C4 112.0(3)
O1 C6 C7 112.1(3)
O1 C6 C25 104.8(2)
C7 C6 C25 111.6(3)
O1 C6 H6 109.4
C7 C6 H6 109.4
C25 C6 H6 109.4
N3 C7 C6 103.6(3)
N3 C7 C8 106.8(3)
C6 C7 C8 113.5(3)
N3 C7 H7 110.9
C6 C7 H7 110.9
C8 C7 H7 110.9
C9 C8 C7 105.0(3)
C9 C8 H8A 110.8
C7 C8 H8A 110.8
C9 C8 H8B 110.8
C7 C8 H8B 110.8
H8A C8 H8B 108.8
C10 C9 C8 110.7(3)
C10 C9 C18 113.6(3)
C8 C9 C18 102.8(3)
C10 C9 H9 109.8
C8 C9 H9 109.8
C18 C9 H9 109.8
O3 C10 N1 117.5(3)
O3 C10 C9 124.0(3)
N1 C10 C9 118.5(3)
N2 C11 C15 109.9(3)
N2 C11 C16 103.8(3)
C15 C11 C16 113.8(4)
N2 C11 C12 108.1(3)
C15 C11 C12 111.3(3)
C16 C11 C12 109.5(4)
C11 C12 H12A 109.5
C11 C12 H12B 109.5
H12A C12 H12B 109.5
C11 C12 H12C 109.5
H12A C12 H12C 109.5
H12B C12 H12C 109.5
C1 C13 C14 119.3(4)
C1 C13 H13 120.4
C14 C13 H13 120.4
C13 C14 C4 119.8(4)
C13 C14 H14 120.1
C4 C14 H14 120.1
C11 C15 H15A 109.5
C11 C15 H15B 109.5
H15A C15 H15B 109.5
C11 C15 H15C 109.5
H15A C15 H15C 109.5
H15B C15 H15C 109.5
C17 C16 C11 103.1(3)
C17 C16 H16A 111.2
C11 C16 H16A 111.2
C17 C16 H16B 111.2
C11 C16 H16B 111.2
H16A C16 H16B 109.1
O4 C17 N1 125.5(3)
O4 C17 C16 128.1(3)
N1 C17 C16 106.3(3)
N3 C18 C20 104.1(3)
N3 C18 C9 106.1(3)
C20 C18 C9 111.8(2)
N3 C18 H18 111.5
C20 C18 H18 111.5
C9 C18 H18 111.5
O5 C19 H19A 109.5
O5 C19 H19B 109.5
H19A C19 H19B 109.5
O5 C19 H19C 109.5
H19A C19 H19C 109.5
H19B C19 H19C 109.5
C25 C20 C21 118.3(3)
C25 C20 C18 119.3(3)
C21 C20 C18 122.4(3)
C22 C21 C20 122.1(3)
C22 C21 H21 119.0
C20 C21 H21 119.0
C21 C22 C23 120.0(3)
C21 C22 H22 120.0
C23 C22 H22 120.0
C24 C23 C22 120.0(3)
C24 C23 H23 120.0
C22 C23 H23 120.0
C23 C24 C25 119.4(3)
C23 C24 H24 120.3
C25 C24 H24 120.3
C20 C25 C24 120.2(3)
C20 C25 C6 119.8(3)
C24 C25 C6 119.9(3)

loop_
_geom_bond_atom_site_label_1
_geom_bond_atom_site_label_2
_geom_bond_distance
Br1 C1 1.906(4)
O1 C5 1.337(4)
O1 C6 1.480(3)
O2 C5 1.203(4)
O3 C10 1.218(4)
O4 C17 1.216(5)
O5 C19 1.399(4)
O5 N3 1.458(3)
N1 C17 1.396(5)
N1 C10 1.400(4)
N1 N2 1.417(4)
N2 C11 1.482(5)
N2 H2 0.86
N3 C18 1.480(4)
N3 C7 1.486(4)
C1 C2 1.351(6)
C1 C13 1.359(6)
C2 C3 1.388(5)
C2 H1 0.93
C3 C4 1.367(5)
C3 H3 0.93
C4 C14 1.389(5)
C4 C5 1.489(5)
C6 C7 1.503(5)
C6 C25 1.518(4)
C6 H6 0.98
C7 C8 1.558(5)
C7 H7 0.98
C8 C9 1.526(5)
C8 H8A 0.97
C8 H8B 0.97
C9 C10 1.521(5)
C9 C18 1.537(5)
C9 H9 0.98
C11 C15 1.516(6)
C11 C16 1.520(6)
C11 C12 1.524(6)
C12 H12A 0.96
C12 H12B 0.96
C12 H12C 0.96
C13 C14 1.386(5)
C13 H13 0.93
C14 H14 0.93
C15 H15A 0.96
C15 H15B 0.96
C15 H15C 0.96
C16 C17 1.510(5)
C16 H16A 0.97
C16 H16B 0.97
C18 C20 1.522(5)
C18 H18 0.98
C19 H19A 0.96
C19 H19B 0.96
C19 H19C 0.96
C20 C25 1.389(4)
C20 C21 1.395(5)
C21 C22 1.354(5)
C21 H21 0.93
C22 C23 1.394(6)
C22 H22 0.93
C23 C24 1.383(5)
C23 H23 0.93
C24 C25 1.415(5)
C24 H24 0.93
